data_4126191
loop_
_publ_author_name
'Ott, Amy A.'
'Goshey, Charles S.'
'Topczewski, Joseph J.'

_publ_section_title
;
 Dynamic Kinetic Resolution of Allylic Azides via Asymmetric
 Dihydroxylation.
;
_journal_issue 23
_journal_name_full 'Journal of the American Chemical Society'
_journal_page_first 7737
_journal_page_last 7740
_journal_paper_doi 10.1021/jacs.7b04203
_journal_volume 139
_journal_year 2017
_chemical_formula_sum 'C17 H19 N3 O2'
_chemical_formula_weight 297.35
_space_group_crystal_system monoclinic
_space_group_IT_number 4
_space_group_name_Hall 'P 2yb'
_space_group_name_H-M_alt 'P 1 21 1'
_symmetry_space_group_name_Hall 'P 2yb'
_symmetry_space_group_name_H-M 'P 1 21 1'
_atom_sites_solution_hydrogens mixed
_audit_creation_method SHELXL-2014/7
_cell_angle_alpha 90
_cell_angle_beta 92.9690(10)
_cell_angle_gamma 90
_cell_formula_units_Z 2
_cell_length_a 6.0290(2)
_cell_length_b 10.7498(4)
_cell_length_c 11.6520(4)
_cell_measurement_temperature 293(2)
_cell_volume 754.16(5)
_computing_structure_refinement 'SHELXL-2014/7 (Sheldrick, 2014)'
_diffrn_ambient_temperature 293(2)
_diffrn_measured_fraction_theta_full 1.000
_diffrn_measured_fraction_theta_max 1.000
_diffrn_radiation_type CuK\a
_diffrn_radiation_wavelength 1.54178
_diffrn_reflns_av_R_equivalents 0.0405
_diffrn_reflns_av_unetI/netI 0.0207
_diffrn_reflns_Laue_measured_fraction_full 1.000
_diffrn_reflns_Laue_measured_fraction_max 1.000
_diffrn_reflns_limit_h_max 7
_diffrn_reflns_limit_h_min -7
_diffrn_reflns_limit_k_max 13
_diffrn_reflns_limit_k_min -13
_diffrn_reflns_limit_l_max 14
_diffrn_reflns_limit_l_min -14
_diffrn_reflns_number 15848
_diffrn_reflns_point_group_measured_fraction_full 1.000
_diffrn_reflns_point_group_measured_fraction_max 0.999
_diffrn_reflns_theta_full 67.679
_diffrn_reflns_theta_max 71.936
_diffrn_reflns_theta_min 3.799
_exptl_absorpt_coefficient_mu 0.707
_exptl_crystal_density_diffrn 1.309
_exptl_crystal_F_000 316
_refine_diff_density_max 0.198
_refine_diff_density_min -0.137
_refine_diff_density_rms 0.028
_refine_ls_abs_structure_details
;
 Flack x determined using 1348 quotients [(I+)-(I-)]/[(I+)+(I-)]
 (Parsons, Flack and Wagner, Acta Cryst. B69 (2013) 249-259).
;
_refine_ls_abs_structure_Flack 0.09(8)
_refine_ls_extinction_method none
_refine_ls_goodness_of_fit_ref 1.026
_refine_ls_hydrogen_treatment mixed
_refine_ls_matrix_type full
_refine_ls_number_parameters 207
_refine_ls_number_reflns 2968
_refine_ls_number_restraints 1
_refine_ls_restrained_S_all 1.025
_refine_ls_R_factor_all 0.0288
_refine_ls_R_factor_gt 0.0273
_refine_ls_shift/su_max 0.000
_refine_ls_shift/su_mean 0.000
_refine_ls_structure_factor_coef Fsqd
_refine_ls_weighting_details 'w=1/[\s^2^(Fo^2^)+(0.0396P)^2^+0.1214P] where P=(Fo^2^+2Fc^2^)/3'
_refine_ls_weighting_scheme calc
_refine_ls_wR_factor_gt 0.0704
_refine_ls_wR_factor_ref 0.0711
_reflns_Friedel_coverage 0.890
_reflns_Friedel_fraction_full 0.999
_reflns_Friedel_fraction_max 0.999
_reflns_number_gt 2923
_reflns_number_total 2968
_reflns_threshold_expression 'I > 2\s(I)'
_cod_data_source_file ja7b04203_si_003.cif
_cod_data_source_block 15259_0m-auto
_cod_depositor_comments 'Adding full bibliography for 4126190--4126191.cif.'
_cod_database_code 4126191
_shelx_shelxl_version_number 2014/7
_shelx_space_group_comment
;
The symmetry employed for this shelxl refinement is uniquely defined
by the following loop, which should always be used as a source of
symmetry information in preference to the above space-group names.
They are only intended as comments.
;

loop_
_space_group_symop_operation_xyz
'x, y, z'
'-x, y+1/2, -z'

loop_
_atom_site_label
_atom_site_type_symbol
_atom_site_fract_x
_atom_site_fract_y
_atom_site_fract_z
_atom_site_U_iso_or_equiv
_atom_site_adp_type
_atom_site_occupancy
_atom_site_site_symmetry_order
_atom_site_calc_flag
_atom_site_refinement_flags_posn
_atom_site_refinement_flags_adp
O1 O 0.4976(2) 0.70070(12) 0.45895(11) 0.0274(3) Uani 1 1 d . .
O2 O 0.5154(2) 0.47079(13) 0.54069(11) 0.0274(3) Uani 1 1 d . .
N1 N 0.1242(2) 0.63942(15) 0.71776(13) 0.0260(3) Uani 1 1 d . .
N2 N 0.0899(2) 0.64933(15) 0.82095(13) 0.0254(3) Uani 1 1 d . .
N3 N 0.0387(3) 0.66095(17) 0.91269(14) 0.0340(4) Uani 1 1 d . .
C1 C 0.2188(3) 0.57080(16) 0.35793(15) 0.0243(3) Uani 1 1 d . .
C2 C 0.0107(3) 0.51434(17) 0.34537(16) 0.0274(4) Uani 1 1 d . .
H2 H -0.0826 0.5151 0.4065 0.033 Uiso 1 1 calc R U
C3 C -0.0595(3) 0.45685(18) 0.24271(17) 0.0326(4) Uani 1 1 d . .
H3 H -0.1990 0.4198 0.2355 0.039 Uiso 1 1 calc R U
C4 C 0.0787(4) 0.45487(19) 0.15120(17) 0.0358(4) Uani 1 1 d . .
H4 H 0.0322 0.4171 0.0823 0.043 Uiso 1 1 calc R U
C5 C 0.2860(4) 0.5095(2) 0.16325(18) 0.0376(5) Uani 1 1 d . .
H5 H 0.3801 0.5071 0.1025 0.045 Uiso 1 1 calc R U
C6 C 0.3551(3) 0.56778(19) 0.26532(17) 0.0314(4) Uani 1 1 d . .
H6 H 0.4942 0.6053 0.2718 0.038 Uiso 1 1 calc R U
C7 C 0.2897(3) 0.63749(16) 0.47030(15) 0.0231(3) Uani 1 1 d . .
C8 C 0.3192(3) 0.53729(16) 0.56659(15) 0.0222(3) Uani 1 1 d . .
H8 H 0.1933 0.4797 0.5586 0.027 Uiso 1 1 calc R U
C9 C 0.3442(3) 0.57917(16) 0.69445(15) 0.0232(3) Uani 1 1 d . .
C10 C 0.3677(3) 0.46317(17) 0.77096(15) 0.0244(3) Uani 1 1 d . .
C11 C 0.5592(3) 0.43721(19) 0.83865(17) 0.0303(4) Uani 1 1 d . .
H11 H 0.6832 0.4881 0.8343 0.036 Uiso 1 1 calc R U
C12 C 0.5661(3) 0.3357(2) 0.91276(17) 0.0363(4) Uani 1 1 d . .
H12 H 0.6951 0.3191 0.9574 0.044 Uiso 1 1 calc R U
C13 C 0.3832(4) 0.2592(2) 0.92074(17) 0.0350(4) Uani 1 1 d . .
H13 H 0.3877 0.1927 0.9718 0.042 Uiso 1 1 calc R U
C14 C 0.1927(3) 0.28251(18) 0.85196(17) 0.0317(4) Uani 1 1 d . .
H14 H 0.0702 0.2303 0.8555 0.038 Uiso 1 1 calc R U
C15 C 0.1857(3) 0.38332(18) 0.77835(15) 0.0268(4) Uani 1 1 d . .
H15 H 0.0573 0.3984 0.7328 0.032 Uiso 1 1 calc R U
C16 C 0.1235(3) 0.74062(18) 0.49211(16) 0.0271(4) Uani 1 1 d . .
H16A H 0.1750 0.7883 0.5579 0.041 Uiso 1 1 calc R U
H16B H -0.0182 0.7046 0.5061 0.041 Uiso 1 1 calc R U
H16C H 0.1092 0.7939 0.4260 0.041 Uiso 1 1 calc R U
C17 C 0.5294(3) 0.67420(18) 0.71767(16) 0.0281(4) Uani 1 1 d . .
H17A H 0.4949 0.7491 0.6756 0.042 Uiso 1 1 calc R U
H17B H 0.6671 0.6407 0.6936 0.042 Uiso 1 1 calc R U
H17C H 0.5426 0.6925 0.7984 0.042 Uiso 1 1 calc R U
H1O H 0.588(5) 0.639(3) 0.457(2) 0.042 Uiso 1 1 d . U
H2O H 0.498(5) 0.391(3) 0.548(2) 0.042 Uiso 1 1 d . U

loop_
_atom_site_aniso_label
_atom_site_aniso_U_11
_atom_site_aniso_U_22
_atom_site_aniso_U_33
_atom_site_aniso_U_23
_atom_site_aniso_U_13
_atom_site_aniso_U_12
O1 0.0214(6) 0.0264(7) 0.0344(7) 0.0015(5) 0.0024(5) -0.0035(5)
O2 0.0234(6) 0.0265(7) 0.0328(7) 0.0014(5) 0.0045(5) 0.0047(5)
N1 0.0215(7) 0.0325(8) 0.0237(7) -0.0012(6) 0.0002(5) 0.0045(6)
N2 0.0204(6) 0.0266(7) 0.0289(8) -0.0016(6) -0.0015(6) 0.0017(6)
N3 0.0342(8) 0.0400(10) 0.0278(9) -0.0028(7) 0.0026(7) 0.0043(7)
C1 0.0246(8) 0.0223(8) 0.0259(8) 0.0034(7) 0.0001(6) 0.0012(7)
C2 0.0280(9) 0.0255(8) 0.0287(9) 0.0019(7) 0.0007(7) -0.0008(7)
C3 0.0340(9) 0.0272(9) 0.0357(10) 0.0016(8) -0.0066(8) -0.0049(8)
C4 0.0523(12) 0.0277(10) 0.0269(9) -0.0011(8) -0.0040(8) -0.0049(9)
C5 0.0483(13) 0.0373(10) 0.0282(9) -0.0007(8) 0.0106(8) -0.0023(9)
C6 0.0307(9) 0.0335(10) 0.0302(9) 0.0011(8) 0.0046(7) -0.0030(8)
C7 0.0183(7) 0.0249(8) 0.0262(8) 0.0014(7) 0.0019(6) -0.0003(7)
C8 0.0170(7) 0.0234(8) 0.0261(8) -0.0004(7) 0.0009(6) 0.0002(6)
C9 0.0170(7) 0.0269(8) 0.0256(8) -0.0004(7) -0.0004(6) 0.0017(7)
C10 0.0223(8) 0.0282(9) 0.0226(8) -0.0030(7) 0.0005(6) 0.0023(7)
C11 0.0235(8) 0.0347(10) 0.0323(9) -0.0019(7) -0.0022(7) 0.0032(7)
C12 0.0344(10) 0.0424(11) 0.0312(9) 0.0007(9) -0.0055(8) 0.0117(9)
C13 0.0468(11) 0.0324(10) 0.0261(9) 0.0029(8) 0.0057(8) 0.0081(8)
C14 0.0353(10) 0.0310(10) 0.0293(10) -0.0022(8) 0.0071(8) -0.0013(8)
C15 0.0264(8) 0.0299(9) 0.0240(8) -0.0030(7) 0.0000(6) 0.0004(7)
C16 0.0253(8) 0.0270(9) 0.0287(9) -0.0001(7) -0.0010(7) 0.0037(7)
C17 0.0229(8) 0.0302(9) 0.0306(9) -0.0020(7) -0.0033(7) -0.0018(7)

loop_
_atom_type_symbol
_atom_type_description
_atom_type_scat_dispersion_real
_atom_type_scat_dispersion_imag
_atom_type_scat_source
C C 0.0181 0.0091 'International Tables Vol C Tables 4.2.6.8 and 6.1.1.4'
H H 0.0000 0.0000 'International Tables Vol C Tables 4.2.6.8 and 6.1.1.4'
N N 0.0311 0.0180 'International Tables Vol C Tables 4.2.6.8 and 6.1.1.4'
O O 0.0492 0.0322 'International Tables Vol C Tables 4.2.6.8 and 6.1.1.4'

loop_
_geom_angle_atom_site_label_1
_geom_angle_atom_site_label_2
_geom_angle_atom_site_label_3
_geom_angle
C7 O1 H1O 101.3(19)
C8 O2 H2O 111.3(19)
N2 N1 C9 113.83(14)
N3 N2 N1 173.69(18)
C6 C1 C2 118.24(17)
C6 C1 C7 121.58(16)
C2 C1 C7 120.15(15)
C3 C2 C1 121.01(18)
C3 C2 H2 119.5
C1 C2 H2 119.5
C4 C3 C2 119.93(19)
C4 C3 H3 120.0
C2 C3 H3 120.0
C5 C4 C3 119.47(18)
C5 C4 H4 120.3
C3 C4 H4 120.3
C4 C5 C6 120.55(19)
C4 C5 H5 119.7
C6 C5 H5 119.7
C5 C6 C1 120.79(19)
C5 C6 H6 119.6
C1 C6 H6 119.6
O1 C7 C16 104.78(14)
O1 C7 C1 110.35(13)
C16 C7 C1 109.02(14)
O1 C7 C8 108.97(13)
C16 C7 C8 115.73(14)
C1 C7 C8 107.93(14)
O2 C8 C9 107.88(13)
O2 C8 C7 105.00(13)
C9 C8 C7 119.40(14)
O2 C8 H8 108.0
C9 C8 H8 108.0
C7 C8 H8 108.0
N1 C9 C17 108.76(14)
N1 C9 C10 107.41(13)
C17 C9 C10 113.30(14)
N1 C9 C8 104.68(12)
C17 C9 C8 113.37(14)
C10 C9 C8 108.81(14)
C11 C10 C15 118.17(18)
C11 C10 C9 122.75(16)
C15 C10 C9 118.99(15)
C12 C11 C10 120.43(18)
C12 C11 H11 119.8
C10 C11 H11 119.8
C13 C12 C11 120.65(17)
C13 C12 H12 119.7
C11 C12 H12 119.7
C12 C13 C14 119.52(18)
C12 C13 H13 120.2
C14 C13 H13 120.2
C15 C14 C13 119.85(19)
C15 C14 H14 120.1
C13 C14 H14 120.1
C14 C15 C10 121.35(17)
C14 C15 H15 119.3
C10 C15 H15 119.3
C7 C16 H16A 109.5
C7 C16 H16B 109.5
H16A C16 H16B 109.5
C7 C16 H16C 109.5
H16A C16 H16C 109.5
H16B C16 H16C 109.5
C9 C17 H17A 109.5
C9 C17 H17B 109.5
H17A C17 H17B 109.5
C9 C17 H17C 109.5
H17A C17 H17C 109.5
H17B C17 H17C 109.5

loop_
_geom_bond_atom_site_label_1
_geom_bond_atom_site_label_2
_geom_bond_distance
O1 C7 1.438(2)
O1 H1O 0.86(3)
O2 C8 1.428(2)
O2 H2O 0.87(3)
N1 N2 1.235(2)
N1 C9 1.513(2)
N2 N3 1.135(2)
C1 C6 1.390(2)
C1 C2 1.395(2)
C1 C7 1.534(2)
C2 C3 1.393(3)
C2 H2 0.9300
C3 C4 1.387(3)
C3 H3 0.9300
C4 C5 1.381(3)
C4 H4 0.9300
C5 C6 1.389(3)
C5 H5 0.9300
C6 H6 0.9300
C7 C16 1.524(2)
C7 C8 1.559(2)
C8 C9 1.556(2)
C8 H8 0.9800
C9 C17 1.527(2)
C9 C10 1.535(3)
C10 C11 1.392(2)
C10 C15 1.400(3)
C11 C12 1.391(3)
C11 H11 0.9300
C12 C13 1.382(3)
C12 H12 0.9300
C13 C14 1.388(3)
C13 H13 0.9300
C14 C15 1.381(3)
C14 H14 0.9300
C15 H15 0.9300
C16 H16A 0.9600
C16 H16B 0.9600
C16 H16C 0.9600
C17 H17A 0.9600
C17 H17B 0.9600
C17 H17C 0.9600

loop_
_geom_torsion_atom_site_label_1
_geom_torsion_atom_site_label_2
_geom_torsion_atom_site_label_3
_geom_torsion_atom_site_label_4
_geom_torsion
C6 C1 C2 C3 -0.3(3)
C7 C1 C2 C3 177.89(17)
C1 C2 C3 C4 0.2(3)
C2 C3 C4 C5 0.4(3)
C3 C4 C5 C6 -1.0(3)
C4 C5 C6 C1 1.0(3)
C2 C1 C6 C5 -0.3(3)
C7 C1 C6 C5 -178.47(18)
C6 C1 C7 O1 4.9(2)
C2 C1 C7 O1 -173.25(15)
C6 C1 C7 C16 119.42(18)
C2 C1 C7 C16 -58.7(2)
C6 C1 C7 C8 -114.12(18)
C2 C1 C7 C8 67.78(19)
O1 C7 C8 O2 -48.70(17)
C16 C7 C8 O2 -166.42(14)
C1 C7 C8 O2 71.15(16)
O1 C7 C8 C9 72.35(18)
C16 C7 C8 C9 -45.4(2)
C1 C7 C8 C9 -167.79(14)
N2 N1 C9 C17 -76.49(19)
N2 N1 C9 C10 46.49(19)
N2 N1 C9 C8 162.04(15)
O2 C8 C9 N1 -175.65(13)
C7 C8 C9 N1 64.75(18)
O2 C8 C9 C17 65.97(18)
C7 C8 C9 C17 -53.63(19)
O2 C8 C9 C10 -61.07(17)
C7 C8 C9 C10 179.32(14)
N1 C9 C10 C11 -131.42(17)
C17 C9 C10 C11 -11.3(2)
C8 C9 C10 C11 115.79(18)
N1 C9 C10 C15 44.92(19)
C17 C9 C10 C15 165.06(16)
C8 C9 C10 C15 -67.86(19)
C15 C10 C11 C12 -1.1(3)
C9 C10 C11 C12 175.29(17)
C10 C11 C12 C13 -0.2(3)
C11 C12 C13 C14 1.6(3)
C12 C13 C14 C15 -1.6(3)
C13 C14 C15 C10 0.2(3)
C11 C10 C15 C14 1.1(3)
C9 C10 C15 C14 -175.42(17)
